data_1517834
loop_
_publ_author_name
'Foy, Justin T.'
'Ray, Debdas'
'Aprahamian, Ivan'

_publ_section_title
;
 Regulating signal enhancement with coordination-coupled deprotonation of
 a hydrazone switch
;
_journal_issue 1
_journal_name_full 'Chem. Sci.'
_journal_page_first 209
_journal_paper_doi 10.1039/C4SC02882A
_journal_volume 6
_journal_year 2015
_chemical_formula_moiety 'C16 H15 N5 O2'
_chemical_formula_sum 'C16 H15 N5 O2'
_chemical_formula_weight 309.33
_space_group_IT_number 14
_symmetry_cell_setting monoclinic
_symmetry_Int_Tables_number 14
_symmetry_space_group_name_Hall '-P 2ybc'
_symmetry_space_group_name_H-M 'P 1 21/c 1'
_atom_sites_solution_hydrogens geom
_atom_sites_solution_primary direct
_atom_sites_solution_secondary difmap
_audit_creation_method SHELXL-97
_cell_angle_alpha 90.00
_cell_angle_beta 92.5980(10)
_cell_angle_gamma 90.00
_cell_formula_units_Z 4
_cell_length_a 11.6410(8)
_cell_length_b 8.7512(6)
_cell_length_c 14.7356(10)
_cell_measurement_reflns_used 6231
_cell_measurement_temperature 173(2)
_cell_measurement_theta_max 25.28
_cell_measurement_theta_min 2.71
_cell_volume 1499.61(18)
_computing_cell_refinement 'APEX2 (BRUKER, V2010.11-3, 2010)'
_computing_data_collection 'COSMO (BRUKER, V1.61, 2009)'
_computing_data_reduction 'SAINT (BRUKER, V7.68A, 2010)'
_computing_molecular_graphics 'SHELXTL (Sheldrick, Acta Cryst. A64 2008, 112-122)'
_computing_publication_material 'SHELXTL (Sheldrick, Acta Cryst. A64 2008, 112-122)'
_computing_structure_refinement 'SHELXL (Sheldrick, Acta Cryst. A64 2008, 112-122)'
_computing_structure_solution 'SHELXS (Sheldrick, Acta Cryst. A64 2008, 112-122)'
_diffrn_ambient_temperature 173(2)
_diffrn_detector_area_resol_mean 836.6
_diffrn_measured_fraction_theta_full 0.998
_diffrn_measured_fraction_theta_max 0.998
_diffrn_measurement_device_type 'Bruker APEX-II CCD'
_diffrn_measurement_method '\w,and/f 0.5 deg'
_diffrn_radiation_monochromator graphite
_diffrn_radiation_probe x-ray
_diffrn_radiation_type MoK\a
_diffrn_radiation_wavelength 0.71073
_diffrn_reflns_av_R_equivalents 0.0292
_diffrn_reflns_av_sigmaI/netI 0.0225
_diffrn_reflns_limit_h_max 13
_diffrn_reflns_limit_h_min -14
_diffrn_reflns_limit_k_max 10
_diffrn_reflns_limit_k_min -10
_diffrn_reflns_limit_l_max 17
_diffrn_reflns_limit_l_min -17
_diffrn_reflns_number 11726
_diffrn_reflns_theta_full 25.34
_diffrn_reflns_theta_max 25.34
_diffrn_reflns_theta_min 1.75
_diffrn_source 'fine-focus sealed tube'
_exptl_absorpt_coefficient_mu 0.095
_exptl_absorpt_correction_T_max 0.9853
_exptl_absorpt_correction_T_min 0.9635
_exptl_absorpt_correction_type multi-scan
_exptl_absorpt_process_details SADABS
_exptl_crystal_colour yellow
_exptl_crystal_density_diffrn 1.370
_exptl_crystal_density_method 'not measured'
_exptl_crystal_description needle
_exptl_crystal_F_000 648
_exptl_crystal_size_max 0.39
_exptl_crystal_size_mid 0.19
_exptl_crystal_size_min 0.16
_refine_diff_density_max 0.558
_refine_diff_density_min -0.307
_refine_diff_density_rms 0.047
_refine_ls_extinction_method none
_refine_ls_goodness_of_fit_ref 1.072
_refine_ls_hydrogen_treatment constr
_refine_ls_matrix_type full
_refine_ls_number_parameters 209
_refine_ls_number_reflns 2739
_refine_ls_number_restraints 0
_refine_ls_restrained_S_all 1.072
_refine_ls_R_factor_all 0.0544
_refine_ls_R_factor_gt 0.0453
_refine_ls_shift/su_max 0.001
_refine_ls_shift/su_mean 0.000
_refine_ls_structure_factor_coef Fsqd
_refine_ls_weighting_details 'calc w=1/[\s^2^(Fo^2^)+(0.0484P)^2^+0.9576P] where P=(Fo^2^+2Fc^2^)/3'
_refine_ls_weighting_scheme calc
_refine_ls_wR_factor_gt 0.1115
_refine_ls_wR_factor_ref 0.1191
_reflns_number_gt 2280
_reflns_number_total 2739
_reflns_threshold_expression >2sigma(I)
_cod_data_source_file c4sc02882a2.cif
_cod_data_source_block publication_text2
_cod_depositor_comments
;
  Moved the _audit_creation_method data item out of the loop.

  Antanas Vaitkus,
  2019-03-01

The following automatic conversions were performed:

'_exptl_absorpt_correction_type' value 'Multi-scan' changed to
'multi-scan' according to
/usr/data/users/saulius/crontab/automatic-downloads/rss-feeds/RSC/lib/dictionaries/cif_core.dic
dictionary named 'cif_core.dic' version 2.4.2 from 2011-04-26.

Automatic conversion script
Id: cif_fix_values 2827 2014-09-09 07:05:25Z andrius 

 Adding full bibliography for 1517834--1517835.cif.
;
_cod_original_sg_symbol_Hall 'P 2ybc'
_cod_original_sg_symbol_H-M 'P 21/c'
_cod_database_code 1517834
_contact_crystallographer_name 'Richard Staples'
_contact_crystallographer_email staples@chemistry.msu.com

loop_
_symmetry_equiv_pos_as_xyz
'x, y, z'
'-x, y+1/2, -z+1/2'
'-x, -y, -z'
'x, -y-1/2, z-1/2'

loop_
_atom_site_label
_atom_site_type_symbol
_atom_site_fract_x
_atom_site_fract_y
_atom_site_fract_z
_atom_site_U_iso_or_equiv
_atom_site_adp_type
_atom_site_occupancy
_atom_site_symmetry_multiplicity
_atom_site_calc_flag
_atom_site_refinement_flags
O1 O 0.70735(11) 0.20053(17) 0.96405(9) 0.0396(4) Uani 1 1 d .
O2 O 0.51411(12) 0.20436(18) 0.95014(9) 0.0418(4) Uani 1 1 d .
N1 N 0.73591(12) -0.00733(17) 0.73023(9) 0.0258(3) Uani 1 1 d .
H1 H 0.6759 -0.0293 0.6941 0.031 Uiso 1 1 calc R
N2 N 0.72159(12) 0.05942(16) 0.81022(9) 0.0259(3) Uani 1 1 d .
N3 N 0.75464(13) -0.19456(17) 0.58721(10) 0.0283(4) Uani 1 1 d .
N4 N 0.41597(12) 0.16957(17) 0.77890(10) 0.0283(4) Uani 1 1 d .
H4A H 0.3974 0.2207 0.8276 0.034 Uiso 1 1 calc R
N5 N 0.51640(13) 0.03113(18) 0.68522(10) 0.0297(4) Uani 1 1 d .
C1 C 0.60625(15) 0.1736(2) 0.91988(12) 0.0292(4) Uani 1 1 d .
C2 C 0.61860(15) 0.1053(2) 0.82876(11) 0.0255(4) Uani 1 1 d .
C3 C 0.51778(15) 0.09884(19) 0.76637(11) 0.0254(4) Uani 1 1 d .
C4 C 0.34774(16) 0.1472(2) 0.70268(13) 0.0324(4) Uani 1 1 d .
H4 H 0.2716 0.1840 0.6915 0.039 Uiso 1 1 calc R
C5 C 0.41002(16) 0.0619(2) 0.64569(13) 0.0332(4) Uani 1 1 d .
H5 H 0.3837 0.0285 0.5870 0.040 Uiso 1 1 calc R
C6 C 0.70229(19) 0.2679(3) 1.05428(13) 0.0409(5) Uani 1 1 d .
H6A H 0.6364 0.3392 1.0556 0.049 Uiso 1 1 calc R
H6B H 0.7735 0.3265 1.0686 0.049 Uiso 1 1 calc R
C7 C 0.6894(3) 0.1475(3) 1.12244(15) 0.0665(8) Uani 1 1 d .
H7A H 0.6183 0.0906 1.1086 0.100 Uiso 1 1 calc R
H7B H 0.6863 0.1939 1.1828 0.100 Uiso 1 1 calc R
H7C H 0.7552 0.0777 1.1215 0.100 Uiso 1 1 calc R
C8 C 0.84630(15) -0.0421(2) 0.70405(11) 0.0256(4) Uani 1 1 d .
C9 C 0.94406(16) 0.0138(2) 0.74767(13) 0.0325(4) Uani 1 1 d .
H9 H 0.9386 0.0772 0.7996 0.039 Uiso 1 1 calc R
C10 C 1.05253(17) -0.0229(2) 0.71522(14) 0.0399(5) Uani 1 1 d .
H10 H 1.1198 0.0157 0.7462 0.048 Uiso 1 1 calc R
C11 C 1.06328(16) -0.1124(2) 0.64046(14) 0.0400(5) Uani 1 1 d .
H11 H 1.1374 -0.1343 0.6193 0.048 Uiso 1 1 calc R
C12 C 0.96453(15) -0.1724(2) 0.59454(12) 0.0311(4) Uani 1 1 d .
C13 C 0.96712(18) -0.2700(2) 0.51798(14) 0.0410(5) Uani 1 1 d .
H13 H 1.0387 -0.2969 0.4938 0.049 Uiso 1 1 calc R
C14 C 0.86784(18) -0.3253(2) 0.47903(13) 0.0405(5) Uani 1 1 d .
H14 H 0.8692 -0.3907 0.4277 0.049 Uiso 1 1 calc R
C15 C 0.76313(17) -0.2842(2) 0.51581(12) 0.0340(4) Uani 1 1 d .
H15 H 0.6942 -0.3232 0.4876 0.041 Uiso 1 1 calc R
C16 C 0.85423(15) -0.13864(19) 0.62664(11) 0.0253(4) Uani 1 1 d .

loop_
_atom_site_aniso_label
_atom_site_aniso_U_11
_atom_site_aniso_U_22
_atom_site_aniso_U_33
_atom_site_aniso_U_23
_atom_site_aniso_U_13
_atom_site_aniso_U_12
O1 0.0359(8) 0.0528(9) 0.0302(7) -0.0137(6) 0.0025(6) 0.0033(7)
O2 0.0362(8) 0.0597(10) 0.0301(7) -0.0054(7) 0.0085(6) 0.0115(7)
N1 0.0240(7) 0.0303(8) 0.0231(7) -0.0043(6) 0.0022(6) 0.0010(6)
N2 0.0284(8) 0.0267(8) 0.0230(7) -0.0007(6) 0.0042(6) 0.0013(6)
N3 0.0290(8) 0.0304(8) 0.0257(8) -0.0009(6) 0.0038(6) 0.0023(6)
N4 0.0269(8) 0.0301(8) 0.0285(8) -0.0011(6) 0.0064(6) 0.0034(6)
N5 0.0276(8) 0.0323(8) 0.0293(8) -0.0040(7) 0.0024(6) -0.0001(6)
C1 0.0315(10) 0.0313(10) 0.0250(9) 0.0007(7) 0.0030(7) 0.0041(8)
C2 0.0268(9) 0.0254(9) 0.0246(9) 0.0011(7) 0.0045(7) 0.0012(7)
C3 0.0261(9) 0.0249(9) 0.0256(9) 0.0014(7) 0.0061(7) -0.0008(7)
C4 0.0257(9) 0.0348(10) 0.0367(10) 0.0012(8) 0.0000(8) 0.0013(8)
C5 0.0300(10) 0.0356(10) 0.0336(10) -0.0039(8) -0.0019(8) -0.0003(8)
C6 0.0458(12) 0.0459(12) 0.0312(10) -0.0116(9) 0.0028(9) 0.0007(10)
C7 0.120(2) 0.0431(14) 0.0364(13) -0.0032(11) 0.0072(14) 0.0069(14)
C8 0.0255(9) 0.0258(9) 0.0258(9) 0.0039(7) 0.0058(7) 0.0016(7)
C9 0.0302(10) 0.0339(10) 0.0336(10) -0.0022(8) 0.0033(8) -0.0028(8)
C10 0.0255(10) 0.0454(12) 0.0488(12) -0.0006(10) 0.0003(8) -0.0041(9)
C11 0.0243(10) 0.0459(12) 0.0504(12) 0.0024(10) 0.0102(8) 0.0035(9)
C12 0.0290(10) 0.0309(10) 0.0343(10) 0.0045(8) 0.0103(8) 0.0046(8)
C13 0.0370(11) 0.0455(12) 0.0420(12) -0.0028(9) 0.0177(9) 0.0094(9)
C14 0.0489(12) 0.0413(12) 0.0322(10) -0.0082(9) 0.0113(9) 0.0054(10)
C15 0.0386(11) 0.0359(11) 0.0275(9) -0.0026(8) 0.0030(8) 0.0009(8)
C16 0.0264(9) 0.0244(9) 0.0254(9) 0.0051(7) 0.0048(7) 0.0027(7)

loop_
_atom_type_symbol
_atom_type_description
_atom_type_scat_dispersion_real
_atom_type_scat_dispersion_imag
_atom_type_scat_source
C C 0.0033 0.0016 'International Tables Vol C Tables 4.2.6.8 and 6.1.1.4'
H H 0.0000 0.0000 'International Tables Vol C Tables 4.2.6.8 and 6.1.1.4'
N N 0.0061 0.0033 'International Tables Vol C Tables 4.2.6.8 and 6.1.1.4'
O O 0.0106 0.0060 'International Tables Vol C Tables 4.2.6.8 and 6.1.1.4'

loop_
_geom_angle_atom_site_label_1
_geom_angle_atom_site_label_2
_geom_angle_atom_site_label_3
_geom_angle
C1 O1 C6 116.31(15)
N2 N1 C8 119.67(14)
N2 N1 H1 120.2
C8 N1 H1 120.2
C2 N2 N1 118.22(15)
C15 N3 C16 117.39(15)
C3 N4 C4 107.64(15)
C3 N4 H4A 126.2
C4 N4 H4A 126.2
C3 N5 C5 105.51(15)
O2 C1 O1 123.74(17)
O2 C1 C2 123.18(17)
O1 C1 C2 113.07(15)
N2 C2 C3 125.22(15)
N2 C2 C1 116.19(15)
C3 C2 C1 118.56(15)
N5 C3 N4 110.46(15)
N5 C3 C2 123.97(15)
N4 C3 C2 125.39(15)
C5 C4 N4 106.36(16)
C5 C4 H4 126.8
N4 C4 H4 126.8
C4 C5 N5 110.04(16)
C4 C5 H5 125.0
N5 C5 H5 125.0
O1 C6 C7 110.10(18)
O1 C6 H6A 109.6
C7 C6 H6A 109.6
O1 C6 H6B 109.6
C7 C6 H6B 109.6
H6A C6 H6B 108.2
C6 C7 H7A 109.5
C6 C7 H7B 109.5
H7A C7 H7B 109.5
C6 C7 H7C 109.5
H7A C7 H7C 109.5
H7B C7 H7C 109.5
C9 C8 N1 123.28(16)
C9 C8 C16 120.26(16)
N1 C8 C16 116.45(15)
C8 C9 C10 119.83(18)
C8 C9 H9 120.1
C10 C9 H9 120.1
C11 C10 C9 121.52(18)
C11 C10 H10 119.2
C9 C10 H10 119.2
C10 C11 C12 120.00(17)
C10 C11 H11 120.0
C12 C11 H11 120.0
C11 C12 C13 124.12(17)
C11 C12 C16 119.55(17)
C13 C12 C16 116.30(17)
C14 C13 C12 120.24(17)
C14 C13 H13 119.9
C12 C13 H13 119.9
C13 C14 C15 118.94(18)
C13 C14 H14 120.5
C15 C14 H14 120.5
N3 C15 C14 123.92(19)
N3 C15 H15 118.0
C14 C15 H15 118.0
N3 C16 C12 123.21(16)
N3 C16 C8 117.96(15)
C12 C16 C8 118.83(16)

loop_
_geom_bond_atom_site_label_1
_geom_bond_atom_site_label_2
_geom_bond_distance
O1 C1 1.340(2)
O1 C6 1.458(2)
O2 C1 1.210(2)
N1 N2 1.3328(19)
N1 C8 1.392(2)
N1 H1 0.8800
N2 C2 1.305(2)
N3 C15 1.320(2)
N3 C16 1.364(2)
N4 C3 1.357(2)
N4 C4 1.360(2)
N4 H4A 0.8800
N5 C3 1.334(2)
N5 C5 1.371(2)
C1 C2 1.483(2)
C2 C3 1.459(2)
C4 C5 1.358(3)
C4 H4 0.9500
C5 H5 0.9500
C6 C7 1.468(3)
C6 H6A 0.9900
C6 H6B 0.9900
C7 H7A 0.9800
C7 H7B 0.9800
C7 H7C 0.9800
C8 C9 1.372(3)
C8 C16 1.426(2)
C9 C10 1.407(3)
C9 H9 0.9500
C10 C11 1.362(3)
C10 H10 0.9500
C11 C12 1.409(3)
C11 H11 0.9500
C12 C13 1.417(3)
C12 C16 1.419(2)
C13 C14 1.356(3)
C13 H13 0.9500
C14 C15 1.403(3)
C14 H14 0.9500
C15 H15 0.9500

loop_
_geom_hbond_atom_site_label_D
_geom_hbond_atom_site_label_H
_geom_hbond_atom_site_label_A
_geom_hbond_distance_DH
_geom_hbond_distance_HA
_geom_hbond_distance_DA
_geom_hbond_angle_DHA
N1 H1 N5 0.88 1.93 2.632(2) 135.8
N4 H4A O2 0.88 2.21 2.739(2) 117.9

loop_
_geom_torsion_atom_site_label_1
_geom_torsion_atom_site_label_2
_geom_torsion_atom_site_label_3
_geom_torsion_atom_site_label_4
_geom_torsion
C8 N1 N2 C2 172.85(15)
C6 O1 C1 O2 1.3(3)
C6 O1 C1 C2 179.96(16)
N1 N2 C2 C3 -4.3(3)
N1 N2 C2 C1 177.80(15)
O2 C1 C2 N2 -171.06(18)
O1 C1 C2 N2 10.3(2)
O2 C1 C2 C3 10.9(3)
O1 C1 C2 C3 -167.72(15)
C5 N5 C3 N4 0.4(2)
C5 N5 C3 C2 -174.95(16)
C4 N4 C3 N5 -0.6(2)
C4 N4 C3 C2 174.74(16)
N2 C2 C3 N5 6.8(3)
C1 C2 C3 N5 -175.33(16)
N2 C2 C3 N4 -167.86(17)
C1 C2 C3 N4 10.0(3)
C3 N4 C4 C5 0.4(2)
N4 C4 C5 N5 -0.2(2)
C3 N5 C5 C4 -0.1(2)
C1 O1 C6 C7 85.9(2)
N2 N1 C8 C9 -12.9(3)
N2 N1 C8 C16 168.38(15)
N1 C8 C9 C10 -177.98(17)
C16 C8 C9 C10 0.7(3)
C8 C9 C10 C11 0.5(3)
C9 C10 C11 C12 -1.0(3)
C10 C11 C12 C13 -178.1(2)
C10 C11 C12 C16 0.1(3)
C11 C12 C13 C14 178.6(2)
C16 C12 C13 C14 0.4(3)
C12 C13 C14 C15 0.0(3)
C16 N3 C15 C14 0.4(3)
C13 C14 C15 N3 -0.4(3)
C15 N3 C16 C12 0.0(3)
C15 N3 C16 C8 -179.77(16)
C11 C12 C16 N3 -178.68(17)
C13 C12 C16 N3 -0.4(3)
C11 C12 C16 C8 1.1(3)
C13 C12 C16 C8 179.41(17)
C9 C8 C16 N3 178.27(16)
N1 C8 C16 N3 -2.9(2)
C9 C8 C16 C12 -1.5(3)
N1 C8 C16 C12 177.27(15)
